data_7233433
loop_
_publ_author_name
'Zhao, Jia'
'Huang, Hui'
'Liu, Ming'
'Wang, Jin-Hua'
'Liu, Kai'
'Li, Zhao-Yang'

_publ_section_title
;
 Hofmann-like metal--organic-framework-derived PtxFe/C/N-GC composites as
 efficient electrocatalysts for methanol oxidation
;
_journal_issue 45
_journal_name_full 'RSC Advances'
_journal_page_first 26450
_journal_paper_doi 10.1039/C9RA04652F
_journal_volume 9
_journal_year 2019
_chemical_formula_moiety 'C17 H12 Fe N6 O4 Pt'
_chemical_formula_sum 'C17 H12 Fe N6 O4 Pt'
_chemical_formula_weight 615.27
_space_group_crystal_system orthorhombic
_space_group_IT_number 73
_space_group_name_Hall '-I 2b 2c'
_space_group_name_H-M_alt 'I b c a'
_symmetry_space_group_name_Hall '-I 2b 2c'
_symmetry_space_group_name_H-M 'I b c a'
_atom_sites_solution_hydrogens mixed
_audit_creation_date 2018-12-03
_audit_creation_method
;
Olex2 1.2
(compiled 2018.05.29 svn.r3508 for OlexSys, GUI svn.r5506)
;
_audit_update_record
;
2019-01-23 deposited with the CCDC.    2019-08-19 downloaded from the CCDC.
;
_cell_angle_alpha 90
_cell_angle_beta 90
_cell_angle_gamma 90
_cell_formula_units_Z 16
_cell_length_a 15.1120(4)
_cell_length_b 21.1317(4)
_cell_length_c 29.3846(8)
_cell_measurement_reflns_used 7002
_cell_measurement_temperature 296.14(10)
_cell_measurement_theta_max 73.9100
_cell_measurement_theta_min 5.1260
_cell_volume 9383.7(4)
_computing_cell_refinement 'CrysAlisPro 1.171.39.33c (Rigaku OD, 2017)'
_computing_data_collection 'CrysAlisPro 1.171.39.33c (Rigaku OD, 2017)'
_computing_data_reduction 'CrysAlisPro 1.171.39.33c (Rigaku OD, 2017)'
_computing_molecular_graphics 'Olex2 (Dolomanov et al., 2009)'
_computing_publication_material 'Olex2 (Dolomanov et al., 2009)'
_computing_structure_refinement 'ShelXL (Sheldrick, 2015)'
_diffrn_ambient_environment air
_diffrn_ambient_temperature 296.14(10)
_diffrn_detector 'CCD plate'
_diffrn_measured_fraction_theta_full 0.996
_diffrn_measured_fraction_theta_max 0.966
_diffrn_measurement_details
;
List of Runs (angles in degrees, time in seconds):

  # Type    Start    End  Width  t~exp~   \w     \q     \k     \f   Frames
#--------------------------------------------------------------------------
  1  \w    -24.00  89.00   0.50    1.22    --    0.00  77.00 -30.00  226
  2  \w    -41.00 -14.00   0.50    1.22    --    0.00 -57.00  30.00   54
  3  \w      6.00 108.00   0.50    4.89    --   95.80 -61.00 120.00  204
  4  \w     58.00 107.00   0.50    4.89    --   95.80 -82.00  30.00   98
  5  \w     79.00 142.00   0.50    4.89    --   95.80  61.00-150.00  126
  6  \w     97.00 122.00   0.50    4.89    --   95.80 -77.00  30.00   50
  7  \w     17.00  98.00   0.50    4.89    --   95.80 -15.00-150.00  162
;
_diffrn_measurement_device 'four-circle diffractometer'
_diffrn_measurement_device_type 'XtaLAB AFC12 (RINC): Kappa single'
_diffrn_measurement_method '\w scans'
_diffrn_orient_matrix_type 'CrysAlisPro convention (1999,Acta A55,543-557)'
_diffrn_orient_matrix_UB_11 -0.0014754000
_diffrn_orient_matrix_UB_12 0.0529933000
_diffrn_orient_matrix_UB_13 0.0359609000
_diffrn_orient_matrix_UB_21 -0.0026854000
_diffrn_orient_matrix_UB_22 0.0500244000
_diffrn_orient_matrix_UB_23 -0.0381351000
_diffrn_orient_matrix_UB_31 -0.1019355000
_diffrn_orient_matrix_UB_32 -0.0021389000
_diffrn_orient_matrix_UB_33 0.0005542000
_diffrn_radiation_monochromator mirror
_diffrn_radiation_probe x-ray
_diffrn_radiation_type CuK\a
_diffrn_radiation_wavelength 1.54184
_diffrn_reflns_av_R_equivalents 0.0240
_diffrn_reflns_av_unetI/netI 0.0215
_diffrn_reflns_Laue_measured_fraction_full 0.996
_diffrn_reflns_Laue_measured_fraction_max 0.966
_diffrn_reflns_limit_h_max 14
_diffrn_reflns_limit_h_min -17
_diffrn_reflns_limit_k_max 26
_diffrn_reflns_limit_k_min -25
_diffrn_reflns_limit_l_max 36
_diffrn_reflns_limit_l_min -35
_diffrn_reflns_number 14819
_diffrn_reflns_point_group_measured_fraction_full 0.996
_diffrn_reflns_point_group_measured_fraction_max 0.966
_diffrn_reflns_theta_full 67.684
_diffrn_reflns_theta_max 74.391
_diffrn_reflns_theta_min 4.690
_diffrn_source 'Rotating-anode X-ray tube (dual wavelength)'
_diffrn_source_type 'Rigaku (Cu) X-ray DW Source'
_exptl_absorpt_coefficient_mu 16.231
_exptl_absorpt_correction_T_max 1.00000
_exptl_absorpt_correction_T_min 0.45792
_exptl_absorpt_correction_type multi-scan
_exptl_absorpt_process_details
;
CrysAlisPro 1.171.39.33c (Rigaku Oxford Diffraction, 2017)
Empirical absorption correction using spherical harmonics,
 implemented in SCALE3 ABSPACK scaling algorithm.
;
_exptl_crystal_colour yellow
_exptl_crystal_density_diffrn 1.742
_exptl_crystal_description needlelike
_exptl_crystal_F_000 4672
_exptl_crystal_size_max 0.05
_exptl_crystal_size_mid 0.02
_exptl_crystal_size_min 0.01
_platon_squeeze_details
;
TITL zj-3.4-7_a.res in Ibca
CELL   15.1120   21.1317   29.3846     90.00     90.00     90.00
SPGR Ibca
# Solvent Accessible Volume =      2001
# Electrons Found in S.A.V. =       465
# Note: Atoms in Void are Labelled as Cxxx and Qxxx for all Others
Q101 0.581 0.592 0.254 !       2.50 eA-3
C102 0.752 0.926 0.329 !       2.24 eA-3
C103 0.955 0.920 0.212 !       1.72 eA-3
Q104 0.216 0.359 0.123 !       1.26 eA-3
C105 0.095 0.513 0.189 !       1.12 eA-3
C106 0.313 0.500 0.250 !       0.94 eA-3
C107 0.270 0.468 0.230 !       0.86 eA-3
C108 0.158 0.496 0.197 !       0.80 eA-3
Q109 0.250 0.437 0.000 !       0.77 eA-3
C110 0.199 0.505 0.200 !       0.73 eA-3
Q111 1.001 0.240 0.415 !       0.72 eA-3
Q112 0.342 0.755 0.050 !       0.61 eA-3
C113 0.283 0.541 0.301 !       0.60 eA-3
Q114 0.327 0.642 0.128 !       0.51 eA-3
;
_refine_diff_density_max 1.197
_refine_diff_density_min -1.562
_refine_diff_density_rms 0.123
_refine_ls_extinction_method none
_refine_ls_goodness_of_fit_ref 1.136
_refine_ls_hydrogen_treatment mixed
_refine_ls_matrix_type full
_refine_ls_number_parameters 272
_refine_ls_number_reflns 4640
_refine_ls_number_restraints 9
_refine_ls_restrained_S_all 1.153
_refine_ls_R_factor_all 0.0376
_refine_ls_R_factor_gt 0.0324
_refine_ls_shift/su_max 0.002
_refine_ls_shift/su_mean 0.000
_refine_ls_structure_factor_coef Fsqd
_refine_ls_weighting_details 'w=1/[\s^2^(Fo^2^)+(0.0625P)^2^+18.6419P] where P=(Fo^2^+2Fc^2^)/3'
_refine_ls_weighting_scheme calc
_refine_ls_wR_factor_gt 0.1084
_refine_ls_wR_factor_ref 0.1127
_reflns_Friedel_coverage 0.000
_reflns_number_gt 3740
_reflns_number_total 4640
_reflns_threshold_expression 'I > 2\s(I)'
_cod_data_source_file c9ra04652f2.cif
_cod_data_source_block zj-3-4-7_sq
_cod_database_code 7233433
_shelx_shelxl_version_number 2014/7
_shelx_space_group_comment
;
The symmetry employed for this shelxl refinement is uniquely defined
by the following loop, which should always be used as a source of
symmetry information in preference to the above space-group names.
They are only intended as comments.
;
_shelx_estimated_absorpt_t_max 0.855
_shelx_estimated_absorpt_t_min 0.497
_reflns_odcompleteness_completeness 99.56
_reflns_odcompleteness_iscentric 1
_reflns_odcompleteness_theta 66.97
_olex2_refinement_description
;
1. Fixed Uiso
 At 1.2 times of:
  All C(H) groups
 At 1.5 times of:
  All C(H,H,H) groups, All O(H) groups, All O(H,H) groups
2. Restrained distances
 O3-H3
 0.85 with sigma of 0.01
 C18-H3
 1.8819 with sigma of 0.02
 Fe1-H3
 2.714386 with sigma of 0.02
3. Uiso/Uaniso restraints and constraints
C18 \\sim O3: within 1.7A with sigma of 0.001 and sigma for terminal atoms of
0.002
4.a Rotating group:
 O1W(H1WA,H1WB)
4.b Aromatic/amide H refined with riding coordinates:
 C6(H6), C7(H7), C9(H9), C10(H10), C14(H14), C15(H15)
4.c Idealised Me refined as rotating group:
 C18(H18A,H18B,H18C)
;
_platon_squeeze_void_probe_radius 1.20
_olex2_submission_special_instructions 'No special instructions were received'
_oxdiff_exptl_absorpt_empirical_details
;
Empirical correction (ABSPACK) includes:
- Absorption correction using spherical harmonics
- Frame scaling
;
_oxdiff_exptl_absorpt_empirical_full_max 2.142
_oxdiff_exptl_absorpt_empirical_full_min 0.683

loop_
_space_group_symop_operation_xyz
'x, y, z'
'-x+1/2, -y, z+1/2'
'-x, y+1/2, -z+1/2'
'x+1/2, -y+1/2, -z'
'x+1/2, y+1/2, z+1/2'
'-x+1, -y+1/2, z+1'
'-x+1/2, y+1, -z+1'
'x+1, -y+1, -z+1/2'
'-x, -y, -z'
'x-1/2, y, -z-1/2'
'x, -y-1/2, z-1/2'
'-x-1/2, y-1/2, z'
'-x+1/2, -y+1/2, -z+1/2'
'x, y+1/2, -z'
'x+1/2, -y, z'
'-x, y, z+1/2'

loop_
_atom_site_label
_atom_site_type_symbol
_atom_site_fract_x
_atom_site_fract_y
_atom_site_fract_z
_atom_site_U_iso_or_equiv
_atom_site_adp_type
_atom_site_occupancy
_atom_site_site_symmetry_order
_atom_site_calc_flag
_atom_site_refinement_flags_posn
_atom_site_refinement_flags_adp
_atom_site_refinement_flags_occupancy
Pt1 Pt 0.7500 0.50266(2) 0.5000 0.04296(12) Uani 1 2 d S T P
Pt2 Pt 0.5000 0.7500 0.37373(2) 0.02920(11) Uani 1 2 d S T P
Fe1 Fe 0.7500 0.75321(3) 0.5000 0.0296(2) Uani 1 2 d DS T P
Fe2 Fe 0.2500 0.7500 0.2500 0.0387(3) Uani 1 2 d S T P
O1 O 0.4077(3) 0.4863(2) 0.13368(14) 0.0793(13) Uani 1 1 d . . .
O1W O 0.1819(3) 0.6742(2) 0.28226(16) 0.0855(14) Uani 1 1 d . . .
H1WA H 0.2151 0.6557 0.3033 0.128 Uiso 1 1 d GR . .
H1WB H 0.1720 0.6428 0.2629 0.128 Uiso 1 1 d GR . .
O2 O 0.4720(3) 0.67391(17) 0.06589(14) 0.0641(10) Uani 1 1 d . . .
O3 O 0.6594(3) 0.7606(2) 0.55506(17) 0.0684(10) Uani 1 1 d D U .
H3 H 0.611(3) 0.741(3) 0.5576(13) 0.103 Uiso 1 1 d DR . .
N1 N 0.7500 0.3553(3) 0.5000 0.0529(16) Uani 1 2 d S T P
N2 N 0.6688(4) 0.4948(3) 0.4022(2) 0.0878(17) Uani 1 1 d . . .
N3 N 0.7500 0.6510(3) 0.5000 0.0482(15) Uani 1 2 d S T P
N4 N 0.6439(3) 0.75170(14) 0.45016(17) 0.0405(10) Uani 1 1 d . . .
N5 N 0.3563(3) 0.7432(2) 0.29757(17) 0.0574(14) Uani 1 1 d . . .
N6 N 0.3166(3) 0.6844(2) 0.20344(14) 0.0541(11) Uani 1 1 d . . .
N7 N 0.4374(3) 0.57976(19) 0.09864(13) 0.0510(10) Uani 1 1 d . . .
C1 C 0.7500 0.5970(3) 0.5000 0.0447(16) Uani 1 2 d S T P
C2 C 0.7500 0.4079(3) 0.5000 0.0483(18) Uani 1 2 d S T P
C3 C 0.6982(4) 0.4996(2) 0.4374(2) 0.0579(13) Uani 1 1 d . . .
C4 C 0.5931(3) 0.75124(16) 0.42173(18) 0.0330(10) Uani 1 1 d . . .
C5 C 0.4082(4) 0.7454(2) 0.32573(19) 0.0486(14) Uani 1 1 d . . .
C6 C 0.4043(4) 0.6795(3) 0.2008(2) 0.0726(18) Uani 1 1 d . . .
H6 H 0.4384 0.7006 0.2223 0.087 Uiso 1 1 calc R . .
C7 C 0.4471(4) 0.6450(3) 0.16769(19) 0.0768(19) Uani 1 1 d . . .
H7 H 0.5086 0.6427 0.1670 0.092 Uiso 1 1 calc R . .
C8 C 0.3979(3) 0.6144(3) 0.13625(17) 0.0542(12) Uani 1 1 d . . .
C9 C 0.3100(4) 0.6143(3) 0.1404(2) 0.087(2) Uani 1 1 d . . .
H9 H 0.2753 0.5895 0.1213 0.104 Uiso 1 1 calc R . .
C10 C 0.2709(4) 0.6518(3) 0.1737(2) 0.083(2) Uani 1 1 d . . .
H10 H 0.2095 0.6538 0.1750 0.099 Uiso 1 1 calc R . .
C11 C 0.4336(4) 0.5128(2) 0.10017(16) 0.0521(12) Uani 1 1 d . . .
C12 C 0.4683(3) 0.6162(2) 0.06284(16) 0.0456(10) Uani 1 1 d . . .
C13 C 0.4934(2) 0.5818(2) 0.02127(18) 0.0393(10) Uani 1 1 d . . .
C14 C 0.5186(3) 0.6164(2) -0.0168(2) 0.0505(11) Uani 1 1 d . . .
H14 H 0.5192 0.6604 -0.0158 0.061 Uiso 1 1 calc R . .
C15 C 0.5428(3) 0.5848(2) -0.05639(17) 0.0521(12) Uani 1 1 d . . .
H15 H 0.5621 0.6075 -0.0816 0.063 Uiso 1 1 calc R . .
C16 C 0.5383(3) 0.5200(2) -0.05826(15) 0.0432(10) Uani 1 1 d . . .
C17 C 0.5117(3) 0.4837(2) -0.02013(16) 0.0351(9) Uani 1 1 d . . .
C18 C 0.6730(4) 0.7968(3) 0.5954(2) 0.0822(12) Uani 1 1 d D U .
H18A H 0.6285 0.8291 0.5975 0.123 Uiso 1 1 calc GR . .
H18B H 0.7304 0.8161 0.5944 0.123 Uiso 1 1 calc GR . .
H18C H 0.6692 0.7695 0.6215 0.123 Uiso 1 1 calc GR . .

loop_
_atom_site_aniso_label
_atom_site_aniso_U_11
_atom_site_aniso_U_22
_atom_site_aniso_U_33
_atom_site_aniso_U_23
_atom_site_aniso_U_13
_atom_site_aniso_U_12
Pt1 0.0430(2) 0.02116(16) 0.0648(2) 0.000 0.01388(10) 0.000
Pt2 0.02166(18) 0.04768(19) 0.01825(17) 0.000 0.000 0.00296(8)
Fe1 0.0337(6) 0.0215(5) 0.0337(6) 0.000 -0.0128(4) 0.000
Fe2 0.0306(6) 0.0625(8) 0.0230(5) -0.0116(4) -0.0058(4) 0.0098(4)
O1 0.110(4) 0.074(3) 0.055(2) -0.006(2) 0.029(2) 0.010(3)
O1W 0.091(3) 0.091(3) 0.074(3) 0.007(2) 0.013(2) -0.009(3)
O2 0.077(2) 0.0414(19) 0.074(3) -0.0229(18) 0.006(2) 0.0051(19)
O3 0.070(3) 0.069(2) 0.066(2) -0.0133(18) 0.006(2) -0.0087(18)
N1 0.058(4) 0.029(3) 0.071(4) 0.000 0.023(3) 0.000
N2 0.102(5) 0.078(4) 0.084(4) -0.005(3) 0.004(4) -0.010(3)
N3 0.058(4) 0.022(3) 0.065(4) 0.000 -0.018(3) 0.000
N4 0.037(2) 0.043(2) 0.041(2) -0.0024(14) -0.018(2) 0.0027(13)
N5 0.038(3) 0.103(4) 0.032(2) -0.019(2) -0.017(2) 0.020(2)
N6 0.039(2) 0.076(3) 0.047(2) -0.026(2) 0.0031(17) 0.009(2)
N7 0.054(2) 0.055(2) 0.044(2) -0.0197(19) 0.0079(17) 0.0077(19)
C1 0.040(4) 0.038(4) 0.056(4) 0.000 -0.004(3) 0.000
C2 0.057(4) 0.020(3) 0.069(5) 0.000 0.020(3) 0.000
C3 0.064(4) 0.042(3) 0.069(4) -0.002(2) 0.012(3) -0.006(2)
C4 0.029(2) 0.038(2) 0.032(2) 0.0012(15) -0.0009(19) -0.0020(14)
C5 0.038(3) 0.080(4) 0.028(2) -0.011(2) 0.001(2) 0.014(2)
C6 0.046(3) 0.111(5) 0.060(3) -0.040(3) -0.009(2) 0.011(3)
C7 0.045(3) 0.122(5) 0.063(4) -0.047(4) -0.002(2) 0.016(3)
C8 0.045(3) 0.069(3) 0.049(3) -0.025(3) 0.006(2) 0.008(2)
C9 0.060(4) 0.103(5) 0.098(5) -0.061(4) -0.004(3) 0.008(3)
C10 0.042(3) 0.112(5) 0.094(5) -0.069(4) -0.002(3) 0.001(3)
C11 0.062(3) 0.054(3) 0.040(3) -0.007(2) 0.006(2) 0.005(2)
C12 0.041(2) 0.044(2) 0.052(3) -0.018(2) 0.001(2) 0.006(2)
C13 0.035(2) 0.038(2) 0.045(3) -0.007(2) 0.0012(16) 0.0030(15)
C14 0.058(3) 0.034(2) 0.060(3) -0.003(2) 0.007(2) -0.002(2)
C15 0.063(3) 0.045(3) 0.049(3) 0.000(2) 0.012(2) -0.001(2)
C16 0.043(3) 0.043(2) 0.044(2) -0.0075(19) 0.0078(19) 0.005(2)
C17 0.034(2) 0.036(2) 0.035(2) -0.005(2) 0.0017(15) 0.0061(16)
C18 0.083(3) 0.086(3) 0.078(3) -0.011(2) 0.004(2) -0.005(2)

loop_
_atom_type_symbol
_atom_type_description
_atom_type_scat_dispersion_real
_atom_type_scat_dispersion_imag
_atom_type_scat_source
C C 0.0181 0.0091 'International Tables Vol C Tables 4.2.6.8 and 6.1.1.4'
H H 0.0000 0.0000 'International Tables Vol C Tables 4.2.6.8 and 6.1.1.4'
Fe Fe -1.1336 3.1974 'International Tables Vol C Tables 4.2.6.8 and 6.1.1.4'
N N 0.0311 0.0180 'International Tables Vol C Tables 4.2.6.8 and 6.1.1.4'
O O 0.0492 0.0322 'International Tables Vol C Tables 4.2.6.8 and 6.1.1.4'
Pt Pt -4.5932 6.9264 'International Tables Vol C Tables 4.2.6.8 and 6.1.1.4'

loop_
_geom_angle_atom_site_label_1
_geom_angle_atom_site_label_2
_geom_angle_atom_site_label_3
_geom_angle
_geom_angle_site_symmetry_1
_geom_angle_site_symmetry_3
C1 Pt1 C2 180.0 . .
C1 Pt1 C3 91.86(13) . .
C1 Pt1 C3 91.86(13) . 7_645
C3 Pt1 C2 88.14(13) . .
C3 Pt1 C2 88.14(13) 7_645 .
C3 Pt1 C3 176.3(3) . 7_645
C4 Pt2 C4 89.9(3) 6_564 .
C5 Pt2 C4 177.89(16) . .
C5 Pt2 C4 90.5(3) . 6_564
C5 Pt2 C4 90.5(3) 6_564 .
C5 Pt2 C4 177.89(16) 6_564 6_564
C5 Pt2 C5 89.2(3) . 6_564
O3 Fe1 O3 171.5(2) . 7_645
O3 Fe1 N1 85.76(12) . 14_556
O3 Fe1 N1 85.76(12) 7_645 14_556
O3 Fe1 N3 94.24(12) . .
O3 Fe1 N3 94.24(12) 7_645 .
O3 Fe1 N4 92.2(2) . .
O3 Fe1 N4 92.2(2) 7_645 7_645
O3 Fe1 N4 87.9(2) . 7_645
O3 Fe1 N4 87.9(2) 7_645 .
N1 Fe1 N3 180.0 14_556 .
N1 Fe1 N4 90.84(8) 14_556 7_645
N1 Fe1 N4 90.84(8) 14_556 .
N3 Fe1 N4 89.16(8) . .
N3 Fe1 N4 89.16(8) . 7_645
N4 Fe1 N4 178.32(16) . 7_645
O1W Fe2 O1W 180.0 13_565 .
O1W Fe2 N5 91.2(2) . .
O1W Fe2 N5 88.8(2) . 13_565
O1W Fe2 N5 88.8(2) 13_565 .
O1W Fe2 N5 91.2(2) 13_565 13_565
O1W Fe2 N6 91.4(2) . .
O1W Fe2 N6 88.6(2) . 13_565
O1W Fe2 N6 91.4(2) 13_565 13_565
O1W Fe2 N6 88.6(2) 13_565 .
N5 Fe2 N5 180.0 . 13_565
N5 Fe2 N6 88.83(16) 13_565 .
N5 Fe2 N6 91.17(16) . .
N5 Fe2 N6 88.83(16) . 13_565
N5 Fe2 N6 91.17(16) 13_565 13_565
N6 Fe2 N6 180.00(18) . 13_565
Fe2 O1W H1WA 111.7 . .
Fe2 O1W H1WB 111.0 . .
H1WA O1W H1WB 102.3 . .
Fe1 O3 H3 125.8(15) . .
C18 O3 Fe1 125.5(4) . .
C18 O3 H3 108.5(15) . .
C2 N1 Fe1 180.0 . 14_546
C1 N3 Fe1 180.0 . .
C4 N4 Fe1 175.0(5) . .
C5 N5 Fe2 171.7(4) . .
C6 N6 Fe2 122.9(4) . .
C10 N6 Fe2 120.5(3) . .
C10 N6 C6 116.4(4) . .
C11 N7 C8 117.5(4) . .
C12 N7 C8 115.8(4) . .
C12 N7 C11 126.4(4) . .
N3 C1 Pt1 180.0 . .
N1 C2 Pt1 180.0 . .
N2 C3 Pt1 176.7(5) . .
N4 C4 Pt2 177.6(5) . .
N5 C5 Pt2 178.9(6) . .
N6 C6 H6 118.3 . .
N6 C6 C7 123.4(5) . .
C7 C6 H6 118.3 . .
C6 C7 H7 120.8 . .
C8 C7 C6 118.5(5) . .
C8 C7 H7 120.8 . .
C7 C8 N7 122.3(4) . .
C9 C8 N7 118.5(5) . .
C9 C8 C7 119.1(5) . .
C8 C9 H9 120.5 . .
C8 C9 C10 119.1(5) . .
C10 C9 H9 120.5 . .
N6 C10 C9 123.1(5) . .
N6 C10 H10 118.5 . .
C9 C10 H10 118.5 . .
O1 C11 N7 120.5(4) . .
O1 C11 C16 124.0(5) . 9_665
N7 C11 C16 115.5(4) . 9_665
O2 C12 N7 120.9(4) . .
O2 C12 C13 122.8(5) . .
N7 C12 C13 116.3(4) . .
C14 C13 C12 118.6(5) . .
C17 C13 C12 119.9(5) 9_665 .
C17 C13 C14 121.4(5) 9_665 .
C13 C14 H14 120.2 . .
C13 C14 C15 119.5(5) . .
C15 C14 H14 120.2 . .
C14 C15 H15 120.0 . .
C16 C15 C14 120.0(5) . .
C16 C15 H15 120.0 . .
C15 C16 C11 119.2(4) . 9_665
C15 C16 C17 121.6(4) . .
C17 C16 C11 119.2(4) . 9_665
C13 C17 C16 122.5(4) 9_665 .
C13 C17 C17 119.6(6) 9_665 9_665
C17 C17 C16 117.9(5) 9_665 .
O3 C18 H18A 109.5 . .
O3 C18 H18B 109.5 . .
O3 C18 H18C 109.5 . .
H18A C18 H18B 109.5 . .
H18A C18 H18C 109.5 . .
H18B C18 H18C 109.5 . .

loop_
_geom_bond_atom_site_label_1
_geom_bond_atom_site_label_2
_geom_bond_distance
_geom_bond_site_symmetry_2
Pt1 C1 1.994(7) .
Pt1 C2 2.003(6) .
Pt1 C3 1.999(7) .
Pt1 C3 1.999(7) 7_645
Pt2 C4 1.993(5) 6_564
Pt2 C4 1.993(5) .
Pt2 C5 1.980(6) .
Pt2 C5 1.980(6) 6_564
Fe1 O3 2.125(5) 7_645
Fe1 O3 2.125(5) .
Fe1 N1 2.157(6) 14_556
Fe1 N3 2.161(5) .
Fe1 N4 2.172(4) 7_645
Fe1 N4 2.172(4) .
Fe2 O1W 2.126(4) .
Fe2 O1W 2.126(4) 13_565
Fe2 N5 2.134(5) .
Fe2 N5 2.134(5) 13_565
Fe2 N6 2.192(4) 13_565
Fe2 N6 2.192(4) .
O1 C11 1.199(6) .
O1W H1WA 0.8886 .
O1W H1WB 0.8874 .
O2 C12 1.224(6) .
O3 H3 0.848(9) .
O3 C18 1.425(7) .
N1 Fe1 2.157(6) 14_546
N1 C2 1.112(9) .
N2 C3 1.132(8) .
N3 C1 1.140(10) .
N4 C4 1.134(7) .
N5 C5 1.142(8) .
N6 C6 1.331(7) .
N6 C10 1.309(6) .
N7 C8 1.454(5) .
N7 C11 1.416(6) .
N7 C12 1.385(6) .
C6 H6 0.9300 .
C6 C7 1.377(7) .
C7 H7 0.9300 .
C7 C8 1.351(7) .
C8 C9 1.334(8) .
C9 H9 0.9300 .
C9 C10 1.391(7) .
C10 H10 0.9300 .
C11 C16 1.476(6) 9_665
C12 C13 1.471(6) .
C13 C14 1.388(8) .
C13 C17 1.386(7) 9_665
C14 H14 0.9300 .
C14 C15 1.392(7) .
C15 H15 0.9300 .
C15 C16 1.372(6) .
C16 C11 1.476(6) 9_665
C16 C17 1.416(7) .
C17 C13 1.386(7) 9_665
C17 C17 1.415(9) 9_665
C18 H18A 0.9600 .
C18 H18B 0.9600 .
C18 H18C 0.9600 .

loop_
_geom_torsion_atom_site_label_1
_geom_torsion_atom_site_label_2
_geom_torsion_atom_site_label_3
_geom_torsion_atom_site_label_4
_geom_torsion
_geom_torsion_site_symmetry_1
_geom_torsion_site_symmetry_4
Fe2 N6 C6 C7 -171.0(5) . .
Fe2 N6 C10 C9 173.4(6) . .
O2 C12 C13 C14 -3.0(7) . .
O2 C12 C13 C17 179.6(5) . 9_665
N6 C6 C7 C8 0.1(11) . .
N7 C8 C9 C10 -174.3(6) . .
N7 C12 C13 C14 175.3(4) . .
N7 C12 C13 C17 -2.2(6) . 9_665
C6 N6 C10 C9 -0.8(11) . .
C6 C7 C8 N7 176.5(6) . .
C6 C7 C8 C9 -5.6(10) . .
C7 C8 C9 C10 7.7(11) . .
C8 N7 C11 O1 -8.2(8) . .
C8 N7 C11 C16 170.9(4) . 9_665
C8 N7 C12 O2 9.0(7) . .
C8 N7 C12 C13 -169.3(4) . .
C8 C9 C10 N6 -4.6(12) . .
C10 N6 C6 C7 3.0(10) . .
C11 N7 C8 C7 107.9(7) . .
C11 N7 C8 C9 -70.0(7) . .
C11 N7 C12 O2 -177.0(5) . .
C11 N7 C12 C13 4.7(7) . .
C11 C16 C17 C13 -3.5(7) 9_665 9_665
C11 C16 C17 C17 177.7(5) 9_665 9_665
C12 N7 C8 C7 -77.5(7) . .
C12 N7 C8 C9 104.6(7) . .
C12 N7 C11 O1 177.8(5) . .
C12 N7 C11 C16 -3.1(7) . 9_665
C12 C13 C14 C15 179.8(4) . .
C13 C14 C15 C16 2.7(8) . .
C14 C15 C16 C11 -178.4(5) . 9_665
C14 C15 C16 C17 -1.9(8) . .
C15 C16 C17 C13 180.0(5) . 9_665
C15 C16 C17 C17 1.2(8) . 9_665
C17 C13 C14 C15 -2.8(7) 9_665 .

loop_
_platon_squeeze_void_nr
_platon_squeeze_void_average_x
_platon_squeeze_void_average_y
_platon_squeeze_void_average_z
_platon_squeeze_void_volume
_platon_squeeze_void_count_electrons
_platon_squeeze_void_content
1 -0.049 0.500 0.250 496 117 ' '
2 0.008 1.000 0.250 496 117 ' '
3 0.011 0.500 0.750 496 117 ' '
4 -0.051 1.000 0.750 496 117 ' '
